data_2234608
loop_
_publ_author_name
'Zhu, Song-Lei'
'Zheng, Jun-Nian'

_publ_section_title
;
 4-(4-Chlorophenyl)-2,6-bis(1<i>H</i>-indol-3-yl)-1,4-dihydropyridine-3,5-dicarbonitrile
 ethanol monosolvate
;
_journal_coeditor_code GK2473
_journal_issue 5
_journal_name_full 'Acta Crystallographica Section E'
_journal_page_first o1300
_journal_page_last o1301
_journal_paper_doi 10.1107/S1600536812013906
_journal_volume 68
_journal_year 2012
_chemical_formula_iupac 'C29 H18 Cl N5, C2 H6 O'
_chemical_formula_moiety 'C29 H18 Cl N5, C2 H6 O'
_chemical_formula_sum 'C31 H24 Cl N5 O'
_chemical_formula_weight 518.00
_chemical_melting_point_gt 573
_chemical_name_systematic
;
4-(4-Chlorophenyl)-2,6-bis(1<i>H</i>-indol-3-yl)-1,4-dihydropyridine-
3,5-dicarbonitrile ethanol monosolvate
;
_space_group_IT_number 2
_symmetry_cell_setting triclinic
_symmetry_space_group_name_Hall '-P 1'
_symmetry_space_group_name_H-M 'P -1'
_atom_sites_solution_hydrogens geom
_atom_sites_solution_primary direct
_atom_sites_solution_secondary difmap
_audit_creation_method SHELXL-97
_cell_angle_alpha 87.714(7)
_cell_angle_beta 83.297(6)
_cell_angle_gamma 89.576(7)
_cell_formula_units_Z 2
_cell_length_a 9.2133(17)
_cell_length_b 11.611(2)
_cell_length_c 12.473(2)
_cell_measurement_reflns_used 4662
_cell_measurement_temperature 193(2)
_cell_measurement_theta_max 25.3
_cell_measurement_theta_min 3.1
_cell_volume 1324.1(4)
_computing_cell_refinement 'CrystalClear (Rigaku/MSC, 2001)'
_computing_data_collection 'CrystalClear (Rigaku/MSC, 2001)'
_computing_data_reduction 'CrystalStructure (Rigaku/MSC, 2004)'
_computing_molecular_graphics 'ORTEPII (Johnson, 1976)  and PLATON (Spek, 2009)'
_computing_publication_material 'SHELXL97 (Sheldrick, 2008) and PLATON (Spek, 2009)'
_computing_structure_refinement 'SHELXL97 (Sheldrick, 2008)'
_computing_structure_solution 'SHELXS97 (Sheldrick, 2008)'
_diffrn_ambient_temperature 193(2)
_diffrn_detector_area_resol_mean 7.31
_diffrn_measured_fraction_theta_full 0.993
_diffrn_measured_fraction_theta_max 0.993
_diffrn_measurement_device_type 'Rigaku Mercury'
_diffrn_measurement_method \w
_diffrn_radiation_monochromator graphite
_diffrn_radiation_source 'fine-focus sealed tube'
_diffrn_radiation_type MoK\a
_diffrn_radiation_wavelength 0.71070
_diffrn_reflns_av_R_equivalents 0.0286
_diffrn_reflns_av_sigmaI/netI 0.0367
_diffrn_reflns_limit_h_max 10
_diffrn_reflns_limit_h_min -11
_diffrn_reflns_limit_k_max 13
_diffrn_reflns_limit_k_min -13
_diffrn_reflns_limit_l_max 15
_diffrn_reflns_limit_l_min -14
_diffrn_reflns_number 12971
_diffrn_reflns_theta_full 25.35
_diffrn_reflns_theta_max 25.35
_diffrn_reflns_theta_min 3.11
_diffrn_standards_interval_count 0
_diffrn_standards_interval_time 0
_diffrn_standards_number 0
_exptl_absorpt_coefficient_mu 0.178
_exptl_absorpt_correction_T_max 0.974
_exptl_absorpt_correction_T_min 0.787
_exptl_absorpt_correction_type multi-scan
_exptl_absorpt_process_details '(<i>REQAB</i>; Jacobson, 1998)'
_exptl_crystal_colour colorless
_exptl_crystal_density_diffrn 1.299
_exptl_crystal_density_method 'not measured'
_exptl_crystal_description block
_exptl_crystal_F_000 540
_exptl_crystal_size_max 0.55
_exptl_crystal_size_mid 0.36
_exptl_crystal_size_min 0.15
_refine_diff_density_max 0.670
_refine_diff_density_min -0.708
_refine_ls_extinction_method none
_refine_ls_goodness_of_fit_ref 1.089
_refine_ls_hydrogen_treatment constr
_refine_ls_matrix_type full
_refine_ls_number_parameters 346
_refine_ls_number_reflns 4803
_refine_ls_number_restraints 0
_refine_ls_restrained_S_all 1.089
_refine_ls_R_factor_all 0.0658
_refine_ls_R_factor_gt 0.0537
_refine_ls_shift/su_max 0.000
_refine_ls_shift/su_mean 0.000
_refine_ls_structure_factor_coef Fsqd
_refine_ls_weighting_details 'calc w=1/[\s^2^(Fo^2^)+(0.0408P)^2^+0.8429P] where P=(Fo^2^+2Fc^2^)/3'
_refine_ls_weighting_scheme calc
_refine_ls_wR_factor_gt 0.1123
_refine_ls_wR_factor_ref 0.1188
_reflns_number_gt 4095
_reflns_number_total 4803
_reflns_threshold_expression I>2sigma(I)
_cod_data_source_file gk2473.cif
_cod_data_source_block I
_cod_database_code 2234608
_cod_database_fobs_code 2234608

loop_
_symmetry_equiv_pos_as_xyz
'x, y, z'
'-x, -y, -z'

loop_
_atom_site_type_symbol
_atom_site_label
_atom_site_fract_x
_atom_site_fract_y
_atom_site_fract_z
_atom_site_U_iso_or_equiv
_atom_site_adp_type
_atom_site_calc_flag
_atom_site_refinement_flags
_atom_site_occupancy
_atom_site_symmetry_multiplicity
Cl Cl1 0.31431(10) 0.42027(6) 0.66333(5) 0.0645(3) Uani d . 1 1
O O1 0.16731(15) 0.06664(12) 0.79527(12) 0.0305(4) Uani d . 1 1
H H1 0.0989 0.0202 0.7909 0.046 Uiso calc R 1 1
N N1 0.59953(18) 0.07570(14) 0.14897(14) 0.0249(4) Uani d . 1 1
H H1A 0.6694 0.0235 0.1421 0.030 Uiso calc R 1 1
N N2 0.46514(19) -0.27027(14) 0.14306(15) 0.0308(4) Uani d . 1 1
H H2 0.4969 -0.3323 0.1092 0.037 Uiso calc R 1 1
N N3 0.0789(2) 0.06862(17) 0.21675(19) 0.0442(5) Uani d . 1 1
N N4 0.5715(2) 0.48918(15) 0.10560(15) 0.0324(4) Uani d . 1 1
N N5 0.98636(19) 0.19122(16) -0.04096(15) 0.0325(4) Uani d . 1 1
H H5 1.0473 0.1647 -0.0940 0.039 Uiso calc R 1 1
C C1 0.4581(2) 0.03934(17) 0.17981(16) 0.0233(4) Uani d . 1 1
C C2 0.3512(2) 0.12010(17) 0.20019(16) 0.0240(4) Uani d . 1 1
C C3 0.3834(2) 0.24738(16) 0.21036(16) 0.0231(4) Uani d . 1 1
H H3 0.3113 0.2925 0.1715 0.028 Uiso calc R 1 1
C C4 0.5345(2) 0.27287(16) 0.15183(16) 0.0219(4) Uani d . 1 1
C C5 0.6369(2) 0.19035(16) 0.12830(16) 0.0223(4) Uani d . 1 1
C C6 0.4366(2) -0.08497(17) 0.18466(16) 0.0245(4) Uani d . 1 1
C C7 0.5099(2) -0.16103(17) 0.11543(18) 0.0281(5) Uani d . 1 1
H H7 0.5813 -0.1400 0.0569 0.034 Uiso calc R 1 1
C C8 0.3627(2) -0.26903(18) 0.23208(18) 0.0294(5) Uani d . 1 1
C C9 0.2898(3) -0.36089(19) 0.2901(2) 0.0384(6) Uani d . 1 1
H H9 0.3053 -0.4381 0.2688 0.046 Uiso calc R 1 1
C C10 0.1950(3) -0.3353(2) 0.3789(2) 0.0458(6) Uani d . 1 1
H H10 0.1423 -0.3959 0.4191 0.055 Uiso calc R 1 1
C C11 0.1741(3) -0.2218(2) 0.4119(2) 0.0439(6) Uani d . 1 1
H H11 0.1090 -0.2072 0.4748 0.053 Uiso calc R 1 1
C C12 0.2463(2) -0.13097(19) 0.35472(19) 0.0346(5) Uani d . 1 1
H H12 0.2318 -0.0544 0.3779 0.041 Uiso calc R 1 1
C C13 0.3412(2) -0.15357(17) 0.26201(17) 0.0269(5) Uani d . 1 1
C C14 0.2016(2) 0.08876(17) 0.21017(18) 0.0295(5) Uani d . 1 1
C C15 0.3656(2) 0.28430(16) 0.32702(16) 0.0243(4) Uani d . 1 1
C C16 0.2305(2) 0.32231(19) 0.37341(19) 0.0342(5) Uani d . 1 1
H H16 0.1487 0.3211 0.3336 0.041 Uiso calc R 1 1
C C17 0.2140(3) 0.3620(2) 0.4777(2) 0.0427(6) Uani d . 1 1
H H17 0.1211 0.3875 0.5094 0.051 Uiso calc R 1 1
C C18 0.3327(3) 0.3643(2) 0.53466(19) 0.0400(6) Uani d . 1 1
C C19 0.4659(3) 0.3244(2) 0.4922(2) 0.0463(6) Uani d . 1 1
H H19 0.5465 0.3240 0.5332 0.056 Uiso calc R 1 1
C C20 0.4817(2) 0.2842(2) 0.38802(19) 0.0372(6) Uani d . 1 1
H H20 0.5741 0.2562 0.3581 0.045 Uiso calc R 1 1
C C21 0.5614(2) 0.39169(18) 0.12352(16) 0.0247(4) Uani d . 1 1
C C22 0.7857(2) 0.20992(17) 0.07727(16) 0.0239(4) Uani d . 1 1
C C23 0.8523(2) 0.14721(18) -0.00612(18) 0.0302(5) Uani d . 1 1
H H23 0.8105 0.0825 -0.0351 0.036 Uiso calc R 1 1
C C24 1.0120(2) 0.28385(17) 0.01974(17) 0.0276(5) Uani d . 1 1
C C25 1.1329(2) 0.35680(19) 0.01216(19) 0.0339(5) Uani d . 1 1
H H25 1.2139 0.3477 -0.0414 0.041 Uiso calc R 1 1
C C26 1.1297(2) 0.4423(2) 0.0853(2) 0.0371(6) Uani d . 1 1
H H26 1.2094 0.4943 0.0814 0.045 Uiso calc R 1 1
C C27 1.0116(2) 0.45460(19) 0.16554(19) 0.0343(5) Uani d . 1 1
H H27 1.0144 0.5130 0.2164 0.041 Uiso calc R 1 1
C C28 0.8913(2) 0.38358(18) 0.17213(18) 0.0293(5) Uani d . 1 1
H H28 0.8118 0.3927 0.2269 0.035 Uiso calc R 1 1
C C29 0.8885(2) 0.29768(17) 0.09657(16) 0.0244(4) Uani d . 1 1
C C30 0.2484(5) 0.0453(3) 0.6042(3) 0.0876(12) Uani d . 1 1
H H30A 0.3331 -0.0004 0.6213 0.131 Uiso calc R 1 1
H H30B 0.2738 0.0898 0.5363 0.131 Uiso calc R 1 1
H H30C 0.1667 -0.0063 0.5967 0.131 Uiso calc R 1 1
C C31 0.2053(3) 0.1251(2) 0.6923(2) 0.0435(6) Uani d . 1 1
H H31A 0.2872 0.1784 0.6978 0.052 Uiso calc R 1 1
H H31B 0.1207 0.1718 0.6739 0.052 Uiso calc R 1 1

loop_
_atom_site_aniso_label
_atom_site_aniso_U_11
_atom_site_aniso_U_22
_atom_site_aniso_U_33
_atom_site_aniso_U_12
_atom_site_aniso_U_13
_atom_site_aniso_U_23
Cl1 0.1068(6) 0.0464(4) 0.0364(4) -0.0072(4) 0.0148(4) -0.0185(3)
O1 0.0256(8) 0.0288(8) 0.0366(9) -0.0044(6) -0.0005(7) -0.0018(7)
N1 0.0224(9) 0.0175(9) 0.0338(10) -0.0003(7) 0.0010(7) -0.0021(7)
N2 0.0369(10) 0.0176(9) 0.0376(11) -0.0010(8) 0.0001(9) -0.0083(8)
N3 0.0285(11) 0.0335(11) 0.0708(16) -0.0054(9) -0.0083(10) 0.0016(10)
N4 0.0356(10) 0.0219(10) 0.0391(11) -0.0013(8) -0.0014(8) -0.0011(8)
N5 0.0287(10) 0.0360(11) 0.0306(10) 0.0005(8) 0.0078(8) -0.0060(8)
C1 0.0253(10) 0.0214(10) 0.0237(10) -0.0029(8) -0.0040(8) -0.0024(8)
C2 0.0240(10) 0.0215(10) 0.0267(11) -0.0020(8) -0.0025(8) -0.0025(8)
C3 0.0218(10) 0.0193(10) 0.0282(11) -0.0003(8) -0.0036(8) -0.0001(8)
C4 0.0247(10) 0.0189(10) 0.0220(10) -0.0023(8) -0.0014(8) -0.0029(8)
C5 0.0244(10) 0.0199(10) 0.0227(10) -0.0029(8) -0.0027(8) -0.0027(8)
C6 0.0268(10) 0.0193(10) 0.0277(11) -0.0022(8) -0.0045(9) -0.0021(8)
C7 0.0293(11) 0.0233(11) 0.0316(12) -0.0028(9) -0.0024(9) -0.0026(9)
C8 0.0276(11) 0.0226(11) 0.0381(13) -0.0037(9) -0.0041(10) -0.0030(9)
C9 0.0397(13) 0.0215(11) 0.0533(16) -0.0061(10) -0.0037(12) 0.0010(10)
C10 0.0396(14) 0.0317(13) 0.0630(18) -0.0080(11) 0.0043(13) 0.0099(12)
C11 0.0400(14) 0.0406(14) 0.0467(15) -0.0004(11) 0.0108(12) 0.0053(12)
C12 0.0372(12) 0.0260(12) 0.0390(13) -0.0005(10) 0.0027(10) -0.0035(10)
C13 0.0272(11) 0.0217(11) 0.0321(12) -0.0019(8) -0.0046(9) -0.0016(9)
C14 0.0303(12) 0.0194(11) 0.0391(13) -0.0004(9) -0.0044(10) -0.0032(9)
C15 0.0277(11) 0.0155(10) 0.0285(11) -0.0008(8) 0.0024(9) -0.0019(8)
C16 0.0304(12) 0.0340(13) 0.0360(13) 0.0044(10) 0.0045(10) 0.0002(10)
C17 0.0460(15) 0.0339(13) 0.0423(15) 0.0102(11) 0.0186(12) 0.0003(11)
C18 0.0579(16) 0.0286(12) 0.0306(13) -0.0058(11) 0.0100(12) -0.0087(10)
C19 0.0477(15) 0.0599(17) 0.0325(14) -0.0078(13) -0.0061(12) -0.0122(12)
C20 0.0297(12) 0.0491(15) 0.0331(13) 0.0028(10) -0.0023(10) -0.0109(11)
C21 0.0250(11) 0.0252(12) 0.0237(11) -0.0005(9) -0.0009(9) -0.0037(8)
C22 0.0256(10) 0.0198(10) 0.0253(11) 0.0000(8) 0.0011(9) -0.0007(8)
C23 0.0290(11) 0.0269(11) 0.0342(12) -0.0029(9) 0.0007(10) -0.0055(9)
C24 0.0270(11) 0.0253(11) 0.0295(12) 0.0003(9) -0.0018(9) 0.0061(9)
C25 0.0246(11) 0.0359(13) 0.0396(13) -0.0017(10) -0.0013(10) 0.0118(10)
C26 0.0295(12) 0.0320(13) 0.0513(15) -0.0088(10) -0.0139(11) 0.0101(11)
C27 0.0373(13) 0.0265(12) 0.0417(14) -0.0033(10) -0.0153(11) -0.0006(10)
C28 0.0298(11) 0.0260(11) 0.0329(12) -0.0004(9) -0.0063(10) -0.0027(9)
C29 0.0259(11) 0.0210(10) 0.0261(11) 0.0006(8) -0.0037(9) 0.0033(8)
C30 0.141(4) 0.076(2) 0.0404(18) -0.016(2) 0.015(2) -0.0096(16)
C31 0.0500(15) 0.0415(14) 0.0389(14) -0.0043(12) -0.0071(12) 0.0063(11)

loop_
_atom_type_symbol
_atom_type_description
_atom_type_scat_dispersion_real
_atom_type_scat_dispersion_imag
_atom_type_scat_source
C C 0.0033 0.0016 'International Tables Vol C Tables 4.2.6.8 and 6.1.1.4'
H H 0.0000 0.0000 'International Tables Vol C Tables 4.2.6.8 and 6.1.1.4'
Cl Cl 0.1484 0.1585 'International Tables Vol C Tables 4.2.6.8 and 6.1.1.4'
N N 0.0061 0.0033 'International Tables Vol C Tables 4.2.6.8 and 6.1.1.4'
O O 0.0106 0.0060 'International Tables Vol C Tables 4.2.6.8 and 6.1.1.4'

loop_
_geom_angle_atom_site_label_1
_geom_angle_atom_site_label_2
_geom_angle_atom_site_label_3
_geom_angle
C31 O1 H1 109.5
C1 N1 C5 123.19(16)
C1 N1 H1A 118.4
C5 N1 H1A 118.4
C7 N2 C8 109.32(17)
C7 N2 H2 125.3
C8 N2 H2 125.3
C23 N5 C24 109.29(17)
C23 N5 H5 125.4
C24 N5 H5 125.4
C2 C1 N1 118.81(18)
C2 C1 C6 125.68(18)
N1 C1 C6 115.49(17)
C1 C2 C14 120.68(18)
C1 C2 C3 122.97(17)
C14 C2 C3 116.33(17)
C4 C3 C2 108.33(16)
C4 C3 C15 113.00(16)
C2 C3 C15 112.95(16)
C4 C3 H3 107.4
C2 C3 H3 107.4
C15 C3 H3 107.4
C5 C4 C21 122.03(18)
C5 C4 C3 123.36(17)
C21 C4 C3 114.61(17)
C4 C5 N1 119.10(17)
C4 C5 C22 125.91(18)
N1 C5 C22 114.93(17)
C7 C6 C13 106.43(17)
C7 C6 C1 125.15(19)
C13 C6 C1 128.39(18)
N2 C7 C6 110.08(19)
N2 C7 H7 125.0
C6 C7 H7 125.0
N2 C8 C9 129.4(2)
N2 C8 C13 108.17(18)
C9 C8 C13 122.4(2)
C10 C9 C8 117.3(2)
C10 C9 H9 121.3
C8 C9 H9 121.3
C9 C10 C11 121.5(2)
C9 C10 H10 119.2
C11 C10 H10 119.2
C12 C11 C10 121.1(2)
C12 C11 H11 119.4
C10 C11 H11 119.4
C11 C12 C13 118.9(2)
C11 C12 H12 120.6
C13 C12 H12 120.6
C12 C13 C8 118.70(19)
C12 C13 C6 135.23(19)
C8 C13 C6 105.99(18)
N3 C14 C2 176.8(2)
C20 C15 C16 118.4(2)
C20 C15 C3 121.96(18)
C16 C15 C3 119.59(19)
C15 C16 C17 120.4(2)
C15 C16 H16 119.8
C17 C16 H16 119.8
C18 C17 C16 119.6(2)
C18 C17 H17 120.2
C16 C17 H17 120.2
C19 C18 C17 121.2(2)
C19 C18 Cl1 119.1(2)
C17 C18 Cl1 119.73(19)
C18 C19 C20 119.0(2)
C18 C19 H19 120.5
C20 C19 H19 120.5
C15 C20 C19 121.4(2)
C15 C20 H20 119.3
C19 C20 H20 119.3
N4 C21 C4 174.1(2)
C23 C22 C29 106.34(17)
C23 C22 C5 124.24(18)
C29 C22 C5 129.35(18)
N5 C23 C22 110.18(18)
N5 C23 H23 124.9
C22 C23 H23 124.9
N5 C24 C25 129.8(2)
N5 C24 C29 107.72(18)
C25 C24 C29 122.5(2)
C26 C25 C24 117.2(2)
C26 C25 H25 121.4
C24 C25 H25 121.4
C25 C26 C27 121.5(2)
C25 C26 H26 119.3
C27 C26 H26 119.3
C28 C27 C26 121.3(2)
C28 C27 H27 119.3
C26 C27 H27 119.3
C27 C28 C29 118.8(2)
C27 C28 H28 120.6
C29 C28 H28 120.6
C28 C29 C24 118.59(19)
C28 C29 C22 134.93(19)
C24 C29 C22 106.45(17)
C31 C30 H30A 109.5
C31 C30 H30B 109.5
H30A C30 H30B 109.5
C31 C30 H30C 109.5
H30A C30 H30C 109.5
H30B C30 H30C 109.5
O1 C31 C30 113.1(2)
O1 C31 H31A 109.0
C30 C31 H31A 109.0
O1 C31 H31B 109.0
C30 C31 H31B 109.0
H31A C31 H31B 107.8

loop_
_geom_bond_atom_site_label_1
_geom_bond_atom_site_label_2
_geom_bond_distance
Cl1 C18 1.745(2)
O1 C31 1.435(3)
O1 H1 0.8400
N1 C1 1.379(3)
N1 C5 1.384(2)
N1 H1A 0.8800
N2 C7 1.355(3)
N2 C8 1.371(3)
N2 H2 0.8800
N3 C14 1.148(3)
N4 C21 1.147(3)
N5 C23 1.357(3)
N5 C24 1.377(3)
N5 H5 0.8800
C1 C2 1.364(3)
C1 C6 1.456(3)
C2 C14 1.418(3)
C2 C3 1.523(3)
C3 C4 1.520(3)
C3 C15 1.523(3)
C3 H3 1.0000
C4 C5 1.356(3)
C4 C21 1.427(3)
C5 C22 1.457(3)
C6 C7 1.377(3)
C6 C13 1.445(3)
C7 H7 0.9500
C8 C9 1.396(3)
C8 C13 1.412(3)
C9 C10 1.369(4)
C9 H9 0.9500
C10 C11 1.401(4)
C10 H10 0.9500
C11 C12 1.380(3)
C11 H11 0.9500
C12 C13 1.398(3)
C12 H12 0.9500
C15 C20 1.383(3)
C15 C16 1.387(3)
C16 C17 1.388(3)
C16 H16 0.9500
C17 C18 1.374(4)
C17 H17 0.9500
C18 C19 1.364(4)
C19 C20 1.389(3)
C19 H19 0.9500
C20 H20 0.9500
C22 C23 1.376(3)
C22 C29 1.443(3)
C23 H23 0.9500
C24 C25 1.396(3)
C24 C29 1.412(3)
C25 C26 1.373(3)
C25 H25 0.9500
C26 C27 1.400(3)
C26 H26 0.9500
C27 C28 1.379(3)
C27 H27 0.9500
C28 C29 1.402(3)
C28 H28 0.9500
C30 C31 1.483(4)
C30 H30A 0.9800
C30 H30B 0.9800
C30 H30C 0.9800
C31 H31A 0.9900
C31 H31B 0.9900

loop_
_geom_hbond_atom_site_label_D
_geom_hbond_atom_site_label_H
_geom_hbond_atom_site_label_A
_geom_hbond_site_symmetry_A
_geom_hbond_distance_DH
_geom_hbond_distance_HA
_geom_hbond_distance_DA
_geom_hbond_angle_DHA
C31 H31A Cl1 . 0.99 2.83 3.571(3) 132
C28 H28 Cl1 2_666 0.95 2.79 3.520(2) 135
N5 H5 O1 1_654 0.88 2.04 2.907(2) 167
N2 H2 N4 1_545 0.88 2.18 2.989(2) 153
N1 H1A O1 2_656 0.88 2.04 2.834(2) 150
O1 H1 N3 2_556 0.84 1.96 2.791(2) 172

loop_
_geom_torsion_atom_site_label_1
_geom_torsion_atom_site_label_2
_geom_torsion_atom_site_label_3
_geom_torsion_atom_site_label_4
_geom_torsion
C5 N1 C1 C2 -5.9(3)
C5 N1 C1 C6 172.47(17)
N1 C1 C2 C14 166.92(19)
C6 C1 C2 C14 -11.3(3)
N1 C1 C2 C3 -11.3(3)
C6 C1 C2 C3 170.48(18)
C1 C2 C3 C4 22.5(3)
C14 C2 C3 C4 -155.86(18)
C1 C2 C3 C15 -103.5(2)
C14 C2 C3 C15 78.2(2)
C2 C3 C4 C5 -19.9(3)
C15 C3 C4 C5 106.0(2)
C2 C3 C4 C21 160.43(17)
C15 C3 C4 C21 -73.6(2)
C21 C4 C5 N1 -174.08(18)
C3 C4 C5 N1 6.3(3)
C21 C4 C5 C22 2.9(3)
C3 C4 C5 C22 -176.79(18)
C1 N1 C5 C4 8.5(3)
C1 N1 C5 C22 -168.82(18)
C2 C1 C6 C7 142.7(2)
N1 C1 C6 C7 -35.6(3)
C2 C1 C6 C13 -39.5(3)
N1 C1 C6 C13 142.3(2)
C8 N2 C7 C6 -0.8(2)
C13 C6 C7 N2 1.1(2)
C1 C6 C7 N2 179.30(18)
C7 N2 C8 C9 -178.1(2)
C7 N2 C8 C13 0.2(2)
N2 C8 C9 C10 178.0(2)
C13 C8 C9 C10 -0.2(3)
C8 C9 C10 C11 -1.3(4)
C9 C10 C11 C12 1.3(4)
C10 C11 C12 C13 0.3(4)
C11 C12 C13 C8 -1.8(3)
C11 C12 C13 C6 -177.9(2)
N2 C8 C13 C12 -176.76(19)
C9 C8 C13 C12 1.7(3)
N2 C8 C13 C6 0.5(2)
C9 C8 C13 C6 178.9(2)
C7 C6 C13 C12 175.6(2)
C1 C6 C13 C12 -2.5(4)
C7 C6 C13 C8 -0.9(2)
C1 C6 C13 C8 -179.07(19)
C4 C3 C15 C20 -30.7(3)
C2 C3 C15 C20 92.7(2)
C4 C3 C15 C16 147.46(19)
C2 C3 C15 C16 -89.1(2)
C20 C15 C16 C17 1.7(3)
C3 C15 C16 C17 -176.58(19)
C15 C16 C17 C18 0.4(3)
C16 C17 C18 C19 -2.4(4)
C16 C17 C18 Cl1 177.11(18)
C17 C18 C19 C20 2.1(4)
Cl1 C18 C19 C20 -177.4(2)
C16 C15 C20 C19 -1.9(3)
C3 C15 C20 C19 176.2(2)
C18 C19 C20 C15 0.1(4)
C4 C5 C22 C23 -134.1(2)
N1 C5 C22 C23 43.0(3)
C4 C5 C22 C29 42.3(3)
N1 C5 C22 C29 -140.6(2)
C24 N5 C23 C22 0.6(3)
C29 C22 C23 N5 -1.4(2)
C5 C22 C23 N5 175.73(19)
C23 N5 C24 C25 -178.7(2)
C23 N5 C24 C29 0.4(2)
N5 C24 C25 C26 -179.1(2)
C29 C24 C25 C26 1.9(3)
C24 C25 C26 C27 1.2(3)
C25 C26 C27 C28 -2.1(3)
C26 C27 C28 C29 0.0(3)
C27 C28 C29 C24 2.9(3)
C27 C28 C29 C22 -179.7(2)
N5 C24 C29 C28 176.82(18)
C25 C24 C29 C28 -3.9(3)
N5 C24 C29 C22 -1.2(2)
C25 C24 C29 C22 177.99(19)
C23 C22 C29 C28 -176.0(2)
C5 C22 C29 C28 7.1(4)
C23 C22 C29 C24 1.6(2)
C5 C22 C29 C24 -175.3(2)

loop_
_cod_related_entry_id
_cod_related_entry_database
_cod_related_entry_code
1 ChemSpider 30657682
